data_2233871
loop_
_publ_author_name
'Horton, Peter N.'
'Mohamed, Shaaban K.'
'Soliman, Ahmed M.'
'Abdel-Raheem, Eman M. M.'
'Akkurt, Mehmet'

_publ_section_title
;
 2-(Morpholin-4-yl)-6-(1<i>H</i>-pyrrol-1-yl)pyridine-3,5-dicarbonitrile
;
_journal_coeditor_code HG5182
_journal_issue 3
_journal_name_full 'Acta Crystallographica Section E'
_journal_page_first o885
_journal_page_last o886
_journal_paper_doi 10.1107/S160053681200815X
_journal_volume 68
_journal_year 2012
_chemical_formula_iupac 'C15 H13 N5 O'
_chemical_formula_moiety 'C15 H13 N5 O'
_chemical_formula_sum 'C15 H13 N5 O'
_chemical_formula_weight 279.30
_chemical_name_systematic
;
2-(Morpholin-4-yl)-6-(1<i>H</i>-pyrrol-1-yl)pyridine-3,5-dicarbonitrile
;
_space_group_IT_number 2
_symmetry_cell_setting triclinic
_symmetry_space_group_name_Hall '-P 1'
_symmetry_space_group_name_H-M 'P -1'
_atom_sites_solution_hydrogens geom
_atom_sites_solution_primary direct
_atom_sites_solution_secondary difmap
_cell_angle_alpha 91.715(7)
_cell_angle_beta 108.110(8)
_cell_angle_gamma 100.572(7)
_cell_formula_units_Z 2
_cell_length_a 8.633(2)
_cell_length_b 8.763(3)
_cell_length_c 9.559(3)
_cell_measurement_reflns_used 3872
_cell_measurement_temperature 120(2)
_cell_measurement_theta_max 27.5
_cell_measurement_theta_min 3.1
_cell_volume 672.7(4)
_computing_cell_refinement
;
CrystalClear-SM Expert (Rigaku, 2011)
;
_computing_data_collection
;
CrystalClear-SM Expert (Rigaku, 2011)
;
_computing_data_reduction
;
CrystalClear-SM Expert (Rigaku, 2011)
;
_computing_molecular_graphics 'ORTEP-3 for Windows (Farrugia, 1997) and PLATON (Spek, 2009)'
_computing_publication_material 'WinGX (Farrugia, 1999) and PLATON (Spek, 2009)'
_computing_structure_refinement 'SHELXL97 (Sheldrick, 2008)'
_computing_structure_solution 'SHELXS97 (Sheldrick, 2008)'
_diffrn_ambient_temperature 120(2)
_diffrn_detector_area_resol_mean 10.0000
_diffrn_measured_fraction_theta_full 0.992
_diffrn_measured_fraction_theta_max 0.992
_diffrn_measurement_device
;
Crystal Goniometer
;
_diffrn_measurement_device_type
;
Rigaku R-AXIS conversion
;
_diffrn_measurement_method 'profile data from \w-scans'
_diffrn_radiation_monochromator 'Graphite Monochromator'
_diffrn_radiation_type MoK\a
_diffrn_radiation_wavelength 0.71073
_diffrn_reflns_av_R_equivalents 0.0811
_diffrn_reflns_av_sigmaI/netI 0.0903
_diffrn_reflns_limit_h_max 11
_diffrn_reflns_limit_h_min -11
_diffrn_reflns_limit_k_max 11
_diffrn_reflns_limit_k_min -11
_diffrn_reflns_limit_l_max 12
_diffrn_reflns_limit_l_min -12
_diffrn_reflns_number 8461
_diffrn_reflns_reduction_process
;
;
_diffrn_reflns_theta_full 27.48
_diffrn_reflns_theta_max 27.48
_diffrn_reflns_theta_min 3.10
_exptl_absorpt_coefficient_mu 0.092
_exptl_absorpt_correction_T_max 0.984
_exptl_absorpt_correction_T_min 0.953
_exptl_absorpt_correction_type multi-scan
_exptl_absorpt_process_details
;
(CrystalClear-SM Expert; Rigaku, 2011)
;
_exptl_crystal_colour Colourless
_exptl_crystal_density_diffrn 1.379
_exptl_crystal_density_method 'Not Measured'
_exptl_crystal_description 'Cut Block'
_exptl_crystal_F_000 292
_exptl_crystal_size_max 0.52
_exptl_crystal_size_mid 0.44
_exptl_crystal_size_min 0.18
_refine_diff_density_max 0.347
_refine_diff_density_min -0.387
_refine_ls_extinction_method none
_refine_ls_goodness_of_fit_ref 1.052
_refine_ls_hydrogen_treatment constr
_refine_ls_matrix_type full
_refine_ls_number_parameters 190
_refine_ls_number_reflns 3067
_refine_ls_number_restraints 0
_refine_ls_restrained_S_all 1.052
_refine_ls_R_factor_all 0.1119
_refine_ls_R_factor_gt 0.0746
_refine_ls_shift/su_max 0.000
_refine_ls_shift/su_mean 0.000
_refine_ls_structure_factor_coef Fsqd
_refine_ls_weighting_details 'calc w=1/[\s^2^(Fo^2^)+(0.1134P)^2^]         where P=(Fo^2^+2Fc^2^)/3'
_refine_ls_weighting_scheme calc
_refine_ls_wR_factor_gt 0.1903
_refine_ls_wR_factor_ref 0.2245
_reflns_number_gt 1884
_reflns_number_total 3067
_reflns_threshold_expression I>2\s(I)
_cod_data_source_file hg5182.cif
_cod_data_source_block I
_cod_database_code 2233871
_cod_database_fobs_code 2233871

loop_
_symmetry_equiv_pos_site_id
_symmetry_equiv_pos_as_xyz
1 x,y,z
2 -x,-y,-z

loop_
_atom_site_aniso_label
_atom_site_aniso_U_11
_atom_site_aniso_U_22
_atom_site_aniso_U_33
_atom_site_aniso_U_12
_atom_site_aniso_U_13
_atom_site_aniso_U_23
O1 0.0463(11) 0.0543(12) 0.0264(9) 0.0118(9) 0.0128(9) -0.0030(8)
N1 0.0395(12) 0.0407(12) 0.0237(11) 0.0128(10) 0.0107(10) -0.0010(9)
N2 0.0386(12) 0.0425(12) 0.0267(11) 0.0155(10) 0.0137(10) 0.0010(9)
N3 0.0412(12) 0.0444(13) 0.0252(11) 0.0124(10) 0.0120(10) 0.0022(9)
N4 0.0461(13) 0.0517(15) 0.0361(13) 0.0124(12) 0.0164(11) 0.0070(11)
N5 0.0503(14) 0.0567(16) 0.0453(15) 0.0213(13) 0.0207(12) 0.0065(12)
C1 0.0359(13) 0.0348(14) 0.0255(12) 0.0098(11) 0.0110(11) -0.0015(10)
C2 0.0389(14) 0.0374(14) 0.0261(13) 0.0102(12) 0.0133(11) -0.0007(10)
C3 0.0390(14) 0.0423(15) 0.0292(13) 0.0117(12) 0.0123(12) -0.0044(11)
C4 0.0366(14) 0.0396(14) 0.0269(13) 0.0115(12) 0.0095(12) -0.0009(11)
C5 0.0391(14) 0.0356(14) 0.0241(12) 0.0082(12) 0.0111(11) -0.0015(10)
C6 0.0383(14) 0.0463(16) 0.0282(13) 0.0149(13) 0.0112(12) -0.0025(11)
C7 0.0435(15) 0.0468(16) 0.0297(14) 0.0150(14) 0.0158(13) 0.0028(12)
C8 0.0464(15) 0.0375(14) 0.0277(13) 0.0108(12) 0.0145(12) 0.0028(10)
C9 0.0452(15) 0.0417(16) 0.0298(14) 0.0131(13) 0.0071(12) 0.0012(11)
C10 0.0390(14) 0.0489(17) 0.0372(15) 0.0154(13) 0.0134(13) 0.0055(12)
C11 0.0400(14) 0.0492(17) 0.0314(14) 0.0169(13) 0.0143(12) 0.0010(11)
C12 0.0412(14) 0.0439(15) 0.0245(12) 0.0082(12) 0.0107(12) 0.0016(11)
C13 0.0403(14) 0.0460(16) 0.0298(13) 0.0114(13) 0.0119(12) 0.0004(11)
C14 0.0425(15) 0.0460(16) 0.0290(14) 0.0110(13) 0.0117(12) 0.0009(11)
C15 0.0456(15) 0.0459(15) 0.0252(13) 0.0155(13) 0.0101(12) 0.0030(11)

loop_
_atom_site_type_symbol
_atom_site_label
_atom_site_fract_x
_atom_site_fract_y
_atom_site_fract_z
_atom_site_U_iso_or_equiv
_atom_site_thermal_displace_type
_atom_site_calc_flag
_atom_site_refinement_flags
_atom_site_occupancy
O O1 0.3867(2) 0.3040(2) -0.00807(19) 0.0420(6) Uani d . 1.000
N N1 0.4420(3) 0.2960(2) 0.4639(2) 0.0340(7) Uani d . 1.000
N N2 0.5601(3) 0.1672(2) 0.6628(2) 0.0343(7) Uani d . 1.000
N N3 0.3463(3) 0.4202(3) 0.2558(2) 0.0362(7) Uani d . 1.000
N N4 0.1904(3) -0.0380(3) 0.7594(2) 0.0435(8) Uani d . 1.000
N N5 -0.0679(3) 0.4902(3) 0.2845(3) 0.0481(9) Uani d . 1.000
C C1 0.4195(3) 0.2145(3) 0.5715(3) 0.0315(8) Uani d . 1.000
C C2 0.2626(3) 0.1732(3) 0.5944(3) 0.0332(8) Uani d . 1.000
C C3 0.1383(3) 0.2445(3) 0.5105(3) 0.0362(8) Uani d . 1.000
C C4 0.1611(3) 0.3373(3) 0.4010(3) 0.0341(8) Uani d . 1.000
C C5 0.3158(3) 0.3500(3) 0.3710(3) 0.0327(8) Uani d . 1.000
C C6 0.2270(3) 0.0584(3) 0.6897(3) 0.0368(8) Uani d . 1.000
C C7 0.0352(3) 0.4214(3) 0.3333(3) 0.0383(9) Uani d . 1.000
C C8 0.5972(3) 0.1465(3) 0.8128(3) 0.0363(8) Uani d . 1.000
C C9 0.7503(3) 0.1120(3) 0.8612(3) 0.0395(9) Uani d . 1.000
C C10 0.8110(3) 0.1098(3) 0.7379(3) 0.0405(9) Uani d . 1.000
C C11 0.6950(3) 0.1461(3) 0.6203(3) 0.0385(9) Uani d . 1.000
C C12 0.5130(3) 0.4356(3) 0.2379(3) 0.0366(8) Uani d . 1.000
C C13 0.5100(3) 0.3023(3) 0.1320(3) 0.0383(8) Uani d . 1.000
C C14 0.2248(3) 0.2914(3) 0.0054(3) 0.0389(9) Uani d . 1.000
C C15 0.2197(3) 0.4214(3) 0.1118(3) 0.0384(8) Uani d . 1.000
H H3 0.03690 0.22960 0.52830 0.0430 Uiso c R 1.000
H H8 0.52860 0.15490 0.86970 0.0440 Uiso c R 1.000
H H9 0.80610 0.09320 0.95720 0.0470 Uiso c R 1.000
H H10 0.91250 0.08720 0.73900 0.0490 Uiso c R 1.000
H H11 0.70370 0.15550 0.52630 0.0460 Uiso c R 1.000
H H12A 0.59600 0.43340 0.33300 0.0440 Uiso c R 1.000
H H12B 0.54200 0.53420 0.19960 0.0440 Uiso c R 1.000
H H13A 0.61850 0.31190 0.11930 0.0460 Uiso c R 1.000
H H13B 0.48530 0.20400 0.17250 0.0460 Uiso c R 1.000
H H14A 0.19270 0.19150 0.04040 0.0470 Uiso c R 1.000
H H14B 0.14510 0.29540 -0.09100 0.0470 Uiso c R 1.000
H H15A 0.24120 0.52120 0.07280 0.0460 Uiso c R 1.000
H H15B 0.11030 0.40650 0.12330 0.0460 Uiso c R 1.000

loop_
_atom_type_symbol
_atom_type_description
_atom_type_scat_dispersion_real
_atom_type_scat_dispersion_imag
_atom_type_scat_source
C C 0.0033 0.0016 ' International Tables Vol C Tables 4.2.6.8 and 6.1.1.4'
H H 0.0000 0.0000 ' International Tables Vol C Tables 4.2.6.8 and 6.1.1.4'
N N 0.0061 0.0033 ' International Tables Vol C Tables 4.2.6.8 and 6.1.1.4'
O O 0.0106 0.0060 ' International Tables Vol C Tables 4.2.6.8 and 6.1.1.4'

loop_
_geom_angle_atom_site_label_1
_geom_angle_atom_site_label_2
_geom_angle_atom_site_label_3
_geom_angle
_geom_angle_publ_flag
C13 O1 C14 111.61(19) no
C1 N1 C5 120.8(3) no
C1 N2 C8 127.1(2) no
C1 N2 C11 124.7(2) no
C8 N2 C11 108.1(2) no
C5 N3 C12 119.8(2) no
C5 N3 C15 124.4(2) no
C12 N3 C15 110.1(2) no
N1 C1 N2 115.8(2) no
N1 C1 C2 123.1(3) no
N2 C1 C2 121.2(2) no
C1 C2 C3 115.8(2) no
C1 C2 C6 123.7(2) no
C3 C2 C6 120.4(3) no
C2 C3 C4 121.8(3) no
C3 C4 C5 117.3(2) no
C3 C4 C7 117.9(3) no
C5 C4 C7 124.6(2) no
N1 C5 N3 116.6(3) no
N1 C5 C4 119.9(2) no
N3 C5 C4 123.5(3) no
N4 C6 C2 176.0(3) no
N5 C7 C4 176.9(3) no
N2 C8 C9 108.1(2) no
C8 C9 C10 107.6(2) no
C9 C10 C11 107.8(2) no
N2 C11 C10 108.5(2) no
N3 C12 C13 109.2(2) no
O1 C13 C12 110.1(2) no
O1 C14 C15 111.6(2) no
N3 C15 C14 109.3(2) no
C2 C3 H3 119.00 no
C4 C3 H3 119.00 no
N2 C8 H8 126.00 no
C9 C8 H8 126.00 no
C8 C9 H9 126.00 no
C10 C9 H9 126.00 no
C9 C10 H10 126.00 no
C11 C10 H10 126.00 no
N2 C11 H11 126.00 no
C10 C11 H11 126.00 no
N3 C12 H12A 110.00 no
N3 C12 H12B 110.00 no
C13 C12 H12A 110.00 no
C13 C12 H12B 110.00 no
H12A C12 H12B 108.00 no
O1 C13 H13A 110.00 no
O1 C13 H13B 110.00 no
C12 C13 H13A 110.00 no
C12 C13 H13B 110.00 no
H13A C13 H13B 108.00 no
O1 C14 H14A 109.00 no
O1 C14 H14B 109.00 no
C15 C14 H14A 109.00 no
C15 C14 H14B 109.00 no
H14A C14 H14B 108.00 no
N3 C15 H15A 110.00 no
N3 C15 H15B 110.00 no
C14 C15 H15A 110.00 no
C14 C15 H15B 110.00 no
H15A C15 H15B 108.00 no

loop_
_geom_bond_atom_site_label_1
_geom_bond_atom_site_label_2
_geom_bond_distance
_geom_bond_publ_flag
O1 C13 1.431(3) no
O1 C14 1.428(3) no
N1 C1 1.313(3) no
N1 C5 1.346(4) no
N2 C1 1.398(4) no
N2 C8 1.394(3) no
N2 C11 1.387(4) no
N3 C5 1.350(3) no
N3 C12 1.484(4) no
N3 C15 1.469(3) no
N4 C6 1.151(4) no
N5 C7 1.153(4) no
C1 C2 1.422(4) no
C2 C3 1.388(4) no
C2 C6 1.432(4) no
C3 C4 1.384(4) no
C4 C5 1.437(4) no
C4 C7 1.424(4) no
C8 C9 1.352(4) no
C9 C10 1.432(4) no
C10 C11 1.344(4) no
C12 C13 1.514(4) no
C14 C15 1.520(4) no
C3 H3 0.9300 no
C8 H8 0.9300 no
C9 H9 0.9300 no
C10 H10 0.9300 no
C11 H11 0.9300 no
C12 H12A 0.9700 no
C12 H12B 0.9700 no
C13 H13A 0.9700 no
C13 H13B 0.9700 no
C14 H14A 0.9700 no
C14 H14B 0.9700 no
C15 H15A 0.9700 no
C15 H15B 0.9700 no

loop_
_geom_hbond_atom_site_label_D
_geom_hbond_atom_site_label_H
_geom_hbond_atom_site_label_A
_geom_hbond_site_symmetry_A
_geom_hbond_distance_DH
_geom_hbond_distance_HA
_geom_hbond_distance_DA
_geom_hbond_angle_DHA
_geom_hbond_publ_flag
C8 H8 O1 1_556 0.93 2.44 3.294(3) 152 yes
C12 H12A N1 . 0.97 2.31 2.692(3) 103 no
C12 H12B O1 2_665 0.97 2.51 3.397(3) 153 yes
C12 H12A Cg3 2_666 0.97 2.92 3.429(3) 114 yes

loop_
_geom_torsion_atom_site_label_1
_geom_torsion_atom_site_label_2
_geom_torsion_atom_site_label_3
_geom_torsion_atom_site_label_4
_geom_torsion
_geom_torsion_publ_flag
C14 O1 C13 C12 -58.8(3) no
C13 O1 C14 C15 57.6(3) no
C1 N1 C5 C4 8.6(4) no
C5 N1 C1 N2 -178.8(2) no
C5 N1 C1 C2 2.3(4) no
C1 N1 C5 N3 -174.1(2) no
C8 N2 C1 C2 -32.7(4) no
C1 N2 C11 C10 176.3(2) no
C8 N2 C1 N1 148.3(2) no
C1 N2 C8 C9 -175.3(2) no
C11 N2 C8 C9 -0.6(3) no
C8 N2 C11 C10 1.4(3) no
C11 N2 C1 C2 153.4(2) no
C11 N2 C1 N1 -25.6(3) no
C12 N3 C15 C14 56.8(3) no
C15 N3 C5 C4 -32.6(4) no
C5 N3 C12 C13 95.8(3) no
C15 N3 C12 C13 -58.8(3) no
C15 N3 C5 N1 150.2(2) no
C12 N3 C5 C4 176.7(2) no
C5 N3 C15 C14 -96.4(3) no
C12 N3 C5 N1 -0.5(4) no
N2 C1 C2 C6 -12.6(4) no
N2 C1 C2 C3 171.4(2) no
N1 C1 C2 C3 -9.8(4) no
N1 C1 C2 C6 166.3(2) no
C6 C2 C3 C4 -169.8(3) no
C1 C2 C3 C4 6.3(4) no
C2 C3 C4 C7 -172.3(3) no
C2 C3 C4 C5 3.6(4) no
C3 C4 C5 N1 -11.4(4) no
C7 C4 C5 N3 -13.0(4) no
C7 C4 C5 N1 164.2(2) no
C3 C4 C5 N3 171.5(3) no
N2 C8 C9 C10 -0.4(3) no
C8 C9 C10 C11 1.3(3) no
C9 C10 C11 N2 -1.7(3) no
N3 C12 C13 O1 59.0(3) no
O1 C14 C15 N3 -56.1(3) no

loop_
_cod_related_entry_id
_cod_related_entry_database
_cod_related_entry_code
1 ChemSpider 30657512
